data_9014561
loop_
_publ_author_name
'Wylie, E. M.'
'Burns, P. C.'

_publ_section_title
;
 Crystal structures of six new uranyl selenate and selenite compounds and
 their relationship with uranyl mineral structures
 Note: Compound 1
;
_journal_name_full 'The Canadian Mineralogist'
_journal_page_first 147
_journal_page_last 157
_journal_paper_doi 10.3749/canmin.50.1.147
_journal_volume 50
_journal_year 2012
_chemical_compound_source Synthetic
_chemical_formula_sum 'Cs H4 Ni1.5 O26 Se2 U4'
_space_group_IT_number 15
_symmetry_space_group_name_Hall '-C 2yc'
_symmetry_space_group_name_H-M 'C 1 2/c 1'
_cell_angle_alpha 90
_cell_angle_beta 103.739
_cell_angle_gamma 90
_cell_formula_units_Z 4
_cell_length_a 8.755
_cell_length_b 14.228
_cell_length_c 17.927
_cell_volume 2169.203
_database_code_amcsd 0019085
_exptl_crystal_density_diffrn 5.362
_cod_original_formula_sum 'U4 Cs Se2 Ni1.5 O26 H4'
_cod_database_code 9014561
_amcsd_formula_title U8Cs2Se4Ni3O48(H2O)4

loop_
_space_group_symop_operation_xyz
x,y,z
1/2+x,1/2+y,z
x,-y,1/2+z
1/2+x,1/2-y,1/2+z
-x,y,1/2-z
1/2-x,1/2+y,1/2-z
-x,-y,-z
1/2-x,1/2-y,-z

loop_
_atom_site_aniso_label
_atom_site_aniso_U_11
_atom_site_aniso_U_22
_atom_site_aniso_U_33
_atom_site_aniso_U_12
_atom_site_aniso_U_13
_atom_site_aniso_U_23
U1 0.00520 0.00750 0.00420 -0.00187 0.00060 -0.00140
U2 0.00530 0.00770 0.00460 -0.00204 0.00060 -0.00095
Cs1 0.04550 0.00920 0.02560 0.01470 0.00620 -0.00730
Se1 0.00620 0.01690 0.00630 0.00230 0.00120 0.00290
Ni1 0.00830 0.00210 0.00390 0.00000 0.00340 0.00000
Ni2 0.01680 0.01110 0.01940 -0.00200 0.00540 -0.00400

loop_
_atom_site_label
_atom_site_fract_x
_atom_site_fract_y
_atom_site_fract_z
_atom_site_occupancy
_atom_site_U_iso_or_equiv
_atom_site_type_symbol
_atom_site_attached_hydrogens
U1 0.41426 0.98154 0.33235 1.00000 0.00570 U 0
U2 -0.08489 0.01843 0.33252 1.00000 0.00600 U 0
Cs1 -0.03720 0.75412 0.50577 0.50000 0.02710 Cs 0
Se1 0.25080 0.98791 0.50012 1.00000 0.00990 Se 0
Ni1 0.50000 0.75090 0.25000 0.50000 0.00440 Ni 0
Ni2 -0.07630 0.75010 0.36253 0.50000 0.01550 Ni 0
O1 0.35290 0.00580 0.20630 1.00000 0.01300 O 0
O2 0.18310 0.91810 0.55830 1.00000 0.01200 O 0
O3 0.42050 0.10430 0.36440 1.00000 0.00900 O 0
O4 0.11750 0.05730 0.44850 1.00000 0.01500 O 0
O5 -0.08040 0.89560 0.36410 1.00000 0.01400 O 0
O6 0.38430 0.05700 0.55200 1.00000 0.01400 O 0
O7 0.31720 0.92010 0.44130 1.00000 0.01300 O 0
O8 -0.14600 0.99450 0.20630 1.00000 0.00800 O 0
O9 0.15600 0.74620 0.37570 1.00000 0.08400 O 0
Wat10 -0.30390 0.75950 0.33600 1.00000 0.01800 O 2
O11 -0.09400 0.74900 0.23930 0.50000 0.02800 O 0
O12 0.41770 0.85590 0.31250 1.00000 0.01100 O 0
O13 -0.08610 0.14440 0.31200 1.00000 0.01200 O 0
O14 -0.09800 0.75500 0.47700 0.50000 0.06500 O 0

loop_
_cod_changelog_entry_id
_cod_changelog_entry_author
_cod_changelog_entry_date
_cod_changelog_entry_text
1
;cod-tools version 3.8.0
Id: cif_guess_AMCSD_atom_types 9574 2023-05-10 09:00:05Z saulius
;
2023-05-10T18:55:16+03:00
;Derived atom types and hydrogen counts
from atom names that follow the AMCSD naming convention
(Wat == water, O-H == hydroxyl).
;

loop_
_cod_related_entry_id
_cod_related_entry_database
_cod_related_entry_code
1 AMCSD 0019085
